data_7029637
loop_
_publ_author_name
'Wang, Qing-Lun'
'Zhang, Yuan-Zhu'
'Southerland, Heather'
'Prosvirin, Andrey V.'
'Zhao, Hanhua'
'Dunbar, Kim R.'

_publ_section_title
;
 Variations in topology and magnetic properties of hepta- and
 octacyanometallates of molybdenum with manganese(ii).
;
_journal_issue 18
_journal_name_full 'Dalton transactions (Cambridge, England : 2003)'
_journal_page_first 6802
_journal_page_last 6810
_journal_paper_doi 10.1039/c3dt53485e
_journal_volume 43
_journal_year 2014
_chemical_formula_sum 'C56.5 H64 Mn3 Mo1.5 N26.5 O7.5'
_chemical_formula_weight 1543.07
_chemical_name_systematic
; 
 ? 
;
_space_group_IT_number 15
_symmetry_cell_setting monoclinic
_symmetry_space_group_name_Hall '-C 2yc'
_symmetry_space_group_name_H-M 'C 1 2/c 1'
_atom_sites_solution_hydrogens geom
_atom_sites_solution_primary direct
_atom_sites_solution_secondary difmap
_audit_creation_method SHELXL-97
_cell_angle_alpha 90.00
_cell_angle_beta 120.68(3)
_cell_angle_gamma 90.00
_cell_formula_units_Z 8
_cell_length_a 40.845(8)
_cell_length_b 17.007(3)
_cell_length_c 24.632(5)
_cell_measurement_reflns_used 15543
_cell_measurement_temperature 100(2)
_cell_measurement_theta_max 24.72
_cell_measurement_theta_min 2.32
_cell_volume 14716(7)
_computing_cell_refinement 'Bruker XSCANS'
_computing_data_collection 'Bruker XSCANS'
_computing_data_reduction 'Bruker SHELXTL'
_computing_molecular_graphics 'Bruker SHELXTL'
_computing_publication_material 'Bruker SHELXTL'
_computing_structure_refinement 'SHELXL-97 (Sheldrick, 1997)'
_computing_structure_solution 'SHELXS-97 (Sheldrick, 1990)'
_diffrn_ambient_temperature 100(2)
_diffrn_measured_fraction_theta_full 0.984
_diffrn_measured_fraction_theta_max 0.984
_diffrn_measurement_device_type 'Bruker P4'
_diffrn_measurement_method '\w scans'
_diffrn_radiation_monochromator graphite
_diffrn_radiation_source 'fine-focus sealed tube'
_diffrn_radiation_type MoK\a
_diffrn_radiation_wavelength 0.71073
_diffrn_reflns_av_R_equivalents 0.0536
_diffrn_reflns_av_sigmaI/netI 0.0384
_diffrn_reflns_limit_h_max 44
_diffrn_reflns_limit_h_min -43
_diffrn_reflns_limit_k_max 18
_diffrn_reflns_limit_k_min -18
_diffrn_reflns_limit_l_max 26
_diffrn_reflns_limit_l_min -26
_diffrn_reflns_number 55078
_diffrn_reflns_theta_full 23.87
_diffrn_reflns_theta_max 23.87
_diffrn_reflns_theta_min 1.16
_exptl_absorpt_coefficient_mu 0.816
_exptl_absorpt_correction_T_max 0.8805
_exptl_absorpt_correction_T_min 0.8282
_exptl_absorpt_correction_type none
_exptl_crystal_colour red
_exptl_crystal_density_diffrn 1.393
_exptl_crystal_density_method 'not measured'
_exptl_crystal_description rhombus
_exptl_crystal_F_000 6292
_exptl_crystal_size_max 0.24
_exptl_crystal_size_mid 0.18
_exptl_crystal_size_min 0.16
_refine_diff_density_max 1.483
_refine_diff_density_min -0.602
_refine_diff_density_rms 0.083
_refine_ls_extinction_method none
_refine_ls_goodness_of_fit_ref 1.064
_refine_ls_hydrogen_treatment mixed
_refine_ls_matrix_type full
_refine_ls_number_parameters 878
_refine_ls_number_reflns 9936
_refine_ls_number_restraints 18
_refine_ls_restrained_S_all 1.077
_refine_ls_R_factor_all 0.0519
_refine_ls_R_factor_gt 0.0424
_refine_ls_shift/su_max 0.020
_refine_ls_shift/su_mean 0.000
_refine_ls_structure_factor_coef Fsqd
_refine_ls_weighting_details 'calc w=1/[\s^2^(Fo^2^)+(0.0671P)^2^+43.5673P] where P=(Fo^2^+2Fc^2^)/3'
_refine_ls_weighting_scheme calc
_refine_ls_wR_factor_gt 0.1177
_refine_ls_wR_factor_ref 0.1281
_reflns_number_gt 8428
_reflns_number_total 9936
_reflns_threshold_expression >2sigma(I)
_cod_data_source_file c3dt53485e2.cif
_cod_data_source_block q110
_cod_depositor_comments
;
The following automatic conversions were performed:

'_symmetry_cell_setting' value 'Monoclinic' changed to 'monoclinic'
according to
/usr/data/users/saulius/crontab/automatic-downloads/rss-feeds/RSC/lib/dictionaries/cif_core.dic
dictionary named 'cif_core.dic' version 2.4.2 from 2011-04-26.

Automatic conversion script
Id: cif_fix_values 2281 2013-09-26 08:29:07Z andrius 
;
_cod_original_cell_volume 14715(5)
_cod_original_sg_symbol_H-M C2/c
_cod_original_formula_sum 'C56.50 H64 Mn3 Mo1.50 N26.50 O7.50'
_cod_database_code 7029637

loop_
_symmetry_equiv_pos_as_xyz
'x, y, z'
'-x, y, -z+1/2'
'x+1/2, y+1/2, z'
'-x+1/2, y+1/2, -z+1/2'
'-x, -y, -z'
'x, -y, z-1/2'
'-x+1/2, -y+1/2, -z'
'x+1/2, -y+1/2, z-1/2'

loop_
_atom_site_label
_atom_site_type_symbol
_atom_site_fract_x
_atom_site_fract_y
_atom_site_fract_z
_atom_site_U_iso_or_equiv
_atom_site_adp_type
_atom_site_occupancy
_atom_site_symmetry_multiplicity
_atom_site_calc_flag
_atom_site_refinement_flags
Mo1 Mo 0.172577(10) 0.41710(2) 0.739290(17) 0.02949(13) Uani 1 1 d .
Mo2 Mo 0.0000 0.85151(3) 0.7500 0.03351(16) Uani 1 2 d S
Mn3 Mn 0.104484(19) 0.62143(4) 0.82154(3) 0.03727(19) Uani 1 1 d .
Mn1 Mn 0.261523(19) 0.15554(4) 0.82130(3) 0.0400(2) Uani 1 1 d .
Mn2 Mn 0.06677(2) 0.21704(4) 0.56559(3) 0.03920(19) Uani 1 1 d .
C12 C 0.0000 0.9734(6) 0.7500 0.157(6) Uani 1 2 d SU
C38 C 0.07024(15) 0.1028(4) 0.6703(2) 0.0598(16) Uani 1 1 d .
N5 N 0.15243(11) 0.5581(3) 0.81304(19) 0.0469(10) Uani 1 1 d .
N20 N 0.09300(11) 0.1217(3) 0.53179(18) 0.0486(11) Uani 1 1 d .
C5 C 0.16118(12) 0.5097(3) 0.7893(2) 0.0360(10) Uani 1 1 d .
N23 N 0.06846(11) 0.5983(3) 0.71285(19) 0.0530(11) Uani 1 1 d .
N24 N 0.07073(12) 0.5054(2) 0.8069(2) 0.0502(11) Uani 1 1 d .
C1 C 0.20128(12) 0.3077(3) 0.7861(2) 0.0338(10) Uani 1 1 d .
N2 N 0.12358(11) 0.2782(2) 0.63022(19) 0.0470(10) Uani 1 1 d .
N1 N 0.21633(11) 0.2484(2) 0.80819(19) 0.0437(10) Uani 1 1 d .
C6 C 0.18429(13) 0.5235(3) 0.7019(2) 0.0465(12) Uani 1 1 d .
N18 N 0.04260(13) 0.3444(3) 0.5532(2) 0.0662(14) Uani 1 1 d .
N15 N 0.30835(11) 0.2397(2) 0.8933(2) 0.0487(10) Uani 1 1 d .
C9 C 0.03532(13) 0.7469(3) 0.7935(2) 0.0365(11) Uani 1 1 d .
N17 N 0.22304(12) 0.0559(2) 0.8213(2) 0.0536(11) Uani 1 1 d .
N26 N 0.15177(12) 0.6956(3) 0.9026(2) 0.0626(13) Uani 1 1 d .
N4 N 0.08883(13) 0.4920(3) 0.6283(2) 0.0588(12) Uani 1 1 d .
C7 C 0.22841(13) 0.4502(3) 0.8198(2) 0.0383(11) Uani 1 1 d .
N14 N 0.27317(12) 0.2448(3) 0.7622(2) 0.0574(12) Uani 1 1 d .
N16 N 0.27473(11) 0.1298(2) 0.92203(18) 0.0442(10) Uani 1 1 d .
N21 N 0.07866(11) 0.1048(2) 0.62315(19) 0.0473(10) Uani 1 1 d .
N9 N 0.05489(11) 0.6924(2) 0.81614(19) 0.0440(10) Uani 1 1 d .
N25 N 0.12408(12) 0.5617(3) 0.91579(19) 0.0547(12) Uani 1 1 d .
C47 C 0.10693(18) 0.4931(4) 0.9170(3) 0.0653(17) Uani 1 1 d .
C34 C 0.09059(14) 0.0404(3) 0.6076(3) 0.0526(13) Uani 1 1 d .
C11 C 0.00653(14) 0.8485(4) 0.6682(3) 0.0575(15) Uani 1 1 d .
C4 C 0.11775(14) 0.4653(3) 0.6667(2) 0.0398(11) Uani 1 1 d .
N10 N 0.09084(14) 0.9118(3) 0.8282(2) 0.0641(13) Uani 1 1 d .
N27 N 0.11165(14) 0.7364(3) 0.7762(2) 0.0625(12) Uani 1 1 d .
C54 C 0.16307(18) 0.7693(4) 0.8844(4) 0.084(2) Uani 1 1 d .
H54A H 0.1904 0.7768 0.9103 0.100 Uiso 1 1 calc R
H54B H 0.1506 0.8139 0.8906 0.100 Uiso 1 1 calc R
C15 C 0.31316(16) 0.2727(4) 0.8001(3) 0.0651(16) Uani 1 1 d .
H15A H 0.3175 0.3149 0.7781 0.078 Uiso 1 1 calc R
H15B H 0.3305 0.2300 0.8064 0.078 Uiso 1 1 calc R
C27 C 0.18931(16) 0.0789(4) 0.7076(3) 0.0717(18) Uani 1 1 d .
H27A H 0.1754 0.0534 0.6667 0.086 Uiso 1 1 calc R
H27B H 0.1740 0.1222 0.7080 0.086 Uiso 1 1 calc R
N13 N 0.22583(12) 0.1089(3) 0.7178(2) 0.0602(12) Uani 1 1 d .
N22 N 0.04682(13) 0.2296(3) 0.6377(2) 0.0629(13) Uani 1 1 d .
N7 N 0.25808(13) 0.4687(3) 0.8608(2) 0.0590(12) Uani 1 1 d .
C2 C 0.14197(13) 0.3261(3) 0.6676(2) 0.0377(11) Uani 1 1 d .
C19 C 0.29929(16) 0.1766(3) 0.9698(2) 0.0568(14) Uani 1 1 d .
C44 C 0.04502(16) 0.4834(4) 0.7397(3) 0.0664(17) Uani 1 1 d .
H44A H 0.0224 0.4581 0.7349 0.080 Uiso 1 1 calc R
H44B H 0.0578 0.4463 0.7268 0.080 Uiso 1 1 calc R
N11 N 0.00905(16) 0.8499(5) 0.6228(2) 0.105(2) Uani 1 1 d .
N19 N 0.06213(13) 0.2622(3) 0.4720(2) 0.0574(12) Uani 1 1 d .
C56 C 0.09915(19) 0.7192(4) 0.7095(3) 0.0798(19) Uani 1 1 d .
H56A H 0.1187 0.6893 0.7075 0.096 Uiso 1 1 calc R
H56B H 0.0954 0.7681 0.6868 0.096 Uiso 1 1 calc R
C51 C 0.15156(18) 0.5974(5) 0.9696(3) 0.075(2) Uani 1 1 d .
C10 C 0.05933(15) 0.8906(3) 0.8017(2) 0.0455(12) Uani 1 1 d .
C32 C 0.09830(15) 0.0513(3) 0.5551(3) 0.0551(14) Uani 1 1 d .
C13 C 0.22379(18) 0.1705(4) 0.6743(3) 0.0709(18) Uani 1 1 d .
H13A H 0.2054 0.2102 0.6694 0.085 Uiso 1 1 calc R
H13B H 0.2156 0.1479 0.6331 0.085 Uiso 1 1 calc R
C30 C 0.09636(16) 0.2311(4) 0.4725(3) 0.0686(18) Uani 1 1 d .
H30A H 0.1191 0.2543 0.5074 0.082 Uiso 1 1 calc R
H30B H 0.0953 0.2457 0.4336 0.082 Uiso 1 1 calc R
C52 C 0.16683(16) 0.6721(5) 0.9599(3) 0.077(2) Uani 1 1 d .
C57 C 0.06270(19) 0.6733(4) 0.6792(3) 0.0786(19) Uani 1 1 d .
H57A H 0.0430 0.7035 0.6805 0.094 Uiso 1 1 calc R
H57B H 0.0545 0.6631 0.6353 0.094 Uiso 1 1 calc R
C31 C 0.09840(17) 0.1421(4) 0.4792(3) 0.0650(16) Uani 1 1 d .
H31A H 0.0787 0.1179 0.4406 0.078 Uiso 1 1 calc R
H31B H 0.1229 0.1234 0.4875 0.078 Uiso 1 1 calc R
C23 C 0.25728(16) 0.0707(3) 0.9328(3) 0.0570(14) Uani 1 1 d .
N8 N 0.22849(14) 0.3814(3) 0.6779(2) 0.0631(12) Uani 1 1 d .
C16 C 0.32027(17) 0.3021(3) 0.8642(3) 0.0647(16) Uani 1 1 d .
H16A H 0.3471 0.3139 0.8917 0.078 Uiso 1 1 calc R
H16B H 0.3058 0.3497 0.8584 0.078 Uiso 1 1 calc R
C45 C 0.07833(16) 0.4611(3) 0.8530(3) 0.0587(15) Uani 1 1 d .
C41 C 0.0311(2) 0.3075(4) 0.6384(4) 0.093(2) Uani 1 1 d .
H41A H 0.0510 0.3407 0.6700 0.112 Uiso 1 1 calc R
H41B H 0.0114 0.3018 0.6490 0.112 Uiso 1 1 calc R
C43 C 0.03383(15) 0.5554(4) 0.6984(3) 0.0635(16) Uani 1 1 d .
H43A H 0.0200 0.5402 0.6543 0.076 Uiso 1 1 calc R
H43B H 0.0174 0.5887 0.7063 0.076 Uiso 1 1 calc R
C17 C 0.31601(16) 0.2426(3) 0.9500(3) 0.0592(15) Uani 1 1 d .
C8 C 0.20834(15) 0.3924(3) 0.6981(2) 0.0481(12) Uani 1 1 d .
C26 C 0.19649(17) 0.0207(4) 0.7591(3) 0.0740(18) Uani 1 1 d .
H26A H 0.1727 0.0076 0.7566 0.089 Uiso 1 1 calc R
H26B H 0.2073 -0.0272 0.7536 0.089 Uiso 1 1 calc R
C39 C 0.05476(17) 0.1776(4) 0.6795(3) 0.0671(17) Uani 1 1 d .
C18 C 0.3385(3) 0.3067(6) 0.9969(4) 0.138(4) Uani 1 1 d .
H18A H 0.3615 0.2850 1.0310 0.207 Uiso 1 1 calc R
H18B H 0.3235 0.3286 1.0132 0.207 Uiso 1 1 calc R
H18C H 0.3446 0.3472 0.9764 0.207 Uiso 1 1 calc R
C14 C 0.26263(18) 0.2077(4) 0.7004(3) 0.0716(18) Uani 1 1 d .
H14A H 0.2812 0.1681 0.7063 0.086 Uiso 1 1 calc R
H14B H 0.2619 0.2471 0.6713 0.086 Uiso 1 1 calc R
C24 C 0.22915(17) 0.0258(3) 0.8728(3) 0.0609(15) Uani 1 1 d .
N12 N 0.0000 1.0440(7) 0.7500 0.186(5) Uani 1 2 d SU
C29 C 0.0582(2) 0.3465(4) 0.4691(3) 0.085(2) Uani 1 1 d .
H29A H 0.0499 0.3644 0.4266 0.101 Uiso 1 1 calc R
H29B H 0.0826 0.3705 0.4976 0.101 Uiso 1 1 calc R
C35 C 0.09457(17) -0.0329(4) 0.6396(3) 0.0763(19) Uani 1 1 d .
H35 H 0.1023 -0.0788 0.6287 0.092 Uiso 1 1 calc R
C42 C 0.0143(2) 0.3456(4) 0.5733(4) 0.097(3) Uani 1 1 d .
H42A H -0.0083 0.3173 0.5430 0.116 Uiso 1 1 calc R
H42B H 0.0071 0.3995 0.5751 0.116 Uiso 1 1 calc R
C25 C 0.2107(2) -0.0492(4) 0.8787(4) 0.101(3) Uani 1 1 d .
H25A H 0.2242 -0.0941 0.8763 0.152 Uiso 1 1 calc R
H25B H 0.1847 -0.0514 0.8449 0.152 Uiso 1 1 calc R
H25C H 0.2117 -0.0494 0.9184 0.152 Uiso 1 1 calc R
C22 C 0.2648(2) 0.0540(5) 0.9943(3) 0.091(2) Uani 1 1 d .
H22 H 0.2530 0.0119 1.0016 0.110 Uiso 1 1 calc R
C33 C 0.1118(2) -0.0188(4) 0.5329(4) 0.099(2) Uani 1 1 d .
H33A H 0.1087 -0.0073 0.4924 0.148 Uiso 1 1 calc R
H33B H 0.0969 -0.0642 0.5296 0.148 Uiso 1 1 calc R
H33C H 0.1381 -0.0288 0.5628 0.148 Uiso 1 1 calc R
C20 C 0.3080(2) 0.1638(5) 1.0326(3) 0.087(2) Uani 1 1 d .
H20 H 0.3252 0.1960 1.0653 0.104 Uiso 1 1 calc R
C53 C 0.1985(2) 0.7167(7) 1.0174(4) 0.152(5) Uani 1 1 d .
H53A H 0.1896 0.7681 1.0195 0.227 Uiso 1 1 calc R
H53B H 0.2205 0.7214 1.0131 0.227 Uiso 1 1 calc R
H53C H 0.2052 0.6882 1.0553 0.227 Uiso 1 1 calc R
C28 C 0.0297(2) 0.3710(4) 0.4871(3) 0.092(2) Uani 1 1 d .
H28A H 0.0051 0.3479 0.4581 0.110 Uiso 1 1 calc R
H28B H 0.0270 0.4277 0.4845 0.110 Uiso 1 1 calc R
C3 C 0.13904(13) 0.3636(3) 0.7762(2) 0.0410(11) Uani 1 1 d .
N3 N 0.12208(14) 0.3322(3) 0.7959(2) 0.0655(13) Uani 1 1 d .
C46 C 0.0614(2) 0.3785(4) 0.8480(4) 0.093(2) Uani 1 1 d .
H46A H 0.0454 0.3647 0.8044 0.139 Uiso 1 1 calc R
H46B H 0.0466 0.3786 0.8683 0.139 Uiso 1 1 calc R
H46C H 0.0816 0.3409 0.8683 0.139 Uiso 1 1 calc R
C55 C 0.15147(18) 0.7632(4) 0.8153(4) 0.081(2) Uani 1 1 d .
H55A H 0.1543 0.8142 0.8005 0.097 Uiso 1 1 calc R
H55B H 0.1682 0.7265 0.8110 0.097 Uiso 1 1 calc R
C36 C 0.0861(2) -0.0312(5) 0.6887(4) 0.090(2) Uani 1 1 d .
H36 H 0.0886 -0.0773 0.7109 0.108 Uiso 1 1 calc R
C37 C 0.0746(2) 0.0345(5) 0.7044(3) 0.081(2) Uani 1 1 d .
H37 H 0.0698 0.0344 0.7374 0.097 Uiso 1 1 calc R
C40 C 0.0492(3) 0.1869(6) 0.7362(4) 0.120(3) Uani 1 1 d .
H40A H 0.0406 0.2393 0.7368 0.179 Uiso 1 1 calc R
H40B H 0.0729 0.1774 0.7745 0.179 Uiso 1 1 calc R
H40C H 0.0305 0.1497 0.7328 0.179 Uiso 1 1 calc R
C48 C 0.1162(3) 0.4580(5) 0.9744(4) 0.106(3) Uani 1 1 d .
H48 H 0.1040 0.4121 0.9751 0.127 Uiso 1 1 calc R
C21 C 0.2903(3) 0.1021(6) 1.0441(3) 0.110(3) Uani 1 1 d .
H21 H 0.2954 0.0926 1.0848 0.132 Uiso 1 1 calc R
C49 C 0.1431(3) 0.4915(7) 1.0289(5) 0.126(4) Uani 1 1 d .
H49 H 0.1490 0.4683 1.0670 0.151 Uiso 1 1 calc R
C50 C 0.1622(3) 0.5600(7) 1.0297(3) 0.113(3) Uani 1 1 d .
H50 H 0.1812 0.5812 1.0676 0.135 Uiso 1 1 calc R
N6 N 0.19204(12) 0.5795(3) 0.6818(2) 0.0553(11) Uani 1 1 d .
O1 O 0.00480(10) 0.1643(3) 0.50006(17) 0.0627(10) Uani 1 1 d .
H1 H 0.0010 0.1578 0.4643 0.094 Uiso 1 1 calc R
O2 O 0.15603(16) 0.8317(3) 0.3398(3) 0.1067(17) Uani 1 1 d .
O3 O 0.30675(16) 0.4534(4) 0.4833(3) 0.1174(19) Uani 1 1 d .
O4 O 0.13476(19) 0.9531(3) 0.4007(2) 0.123(2) Uani 1 1 d .
O5 O 0.9857(2) 0.9680(5) 0.0550(4) 0.193(4) Uani 1 1 d .
O6 O 0.2355(3) 0.3743(6) 0.4336(5) 0.093(3) Uani 0.50 1 d P
O7 O 0.0597(3) 0.1259(9) 0.8848(5) 0.131(5) Uani 0.50 1 d P
O8 O 0.1043(4) 0.6455(7) 0.5735(6) 0.136(5) Uani 0.50 1 d P
O9 O 0.0675(4) 0.2110(8) 0.0034(10) 0.192(8) Uani 0.50 1 d P

loop_
_atom_site_aniso_label
_atom_site_aniso_U_11
_atom_site_aniso_U_22
_atom_site_aniso_U_33
_atom_site_aniso_U_23
_atom_site_aniso_U_13
_atom_site_aniso_U_12
Mo1 0.0280(2) 0.0247(2) 0.0317(2) -0.00269(15) 0.01237(17) -0.00084(15)
Mo2 0.0356(3) 0.0328(3) 0.0363(3) 0.000 0.0214(3) 0.000
Mn3 0.0364(4) 0.0385(4) 0.0340(4) -0.0057(3) 0.0159(3) 0.0023(3)
Mn1 0.0366(4) 0.0430(4) 0.0357(4) -0.0023(3) 0.0150(3) 0.0045(3)
Mn2 0.0436(4) 0.0359(4) 0.0372(4) -0.0041(3) 0.0200(3) -0.0028(3)
C12 0.078(7) 0.037(5) 0.354(16) 0.000 0.108(9) 0.000
C38 0.055(3) 0.077(4) 0.043(3) 0.012(3) 0.022(3) -0.025(3)
N5 0.047(2) 0.049(3) 0.045(2) -0.011(2) 0.025(2) 0.004(2)
N20 0.045(2) 0.063(3) 0.042(2) -0.012(2) 0.025(2) -0.009(2)
C5 0.031(2) 0.040(3) 0.034(2) -0.002(2) 0.014(2) 0.000(2)
N23 0.044(2) 0.071(3) 0.039(2) -0.006(2) 0.018(2) 0.001(2)
N24 0.052(3) 0.044(3) 0.064(3) -0.002(2) 0.037(2) 0.003(2)
C1 0.031(2) 0.035(3) 0.038(3) -0.003(2) 0.020(2) -0.001(2)
N2 0.045(2) 0.040(2) 0.046(2) -0.014(2) 0.016(2) -0.002(2)
N1 0.043(2) 0.036(2) 0.054(3) 0.004(2) 0.027(2) 0.006(2)
C6 0.040(3) 0.051(3) 0.038(3) -0.003(2) 0.013(2) -0.010(2)
N18 0.046(3) 0.048(3) 0.079(3) -0.010(2) 0.013(3) 0.007(2)
N15 0.044(2) 0.051(3) 0.053(3) -0.008(2) 0.025(2) -0.006(2)
C9 0.033(2) 0.045(3) 0.034(2) -0.008(2) 0.019(2) -0.004(2)
N17 0.047(3) 0.038(2) 0.062(3) -0.006(2) 0.018(2) -0.004(2)
N26 0.042(2) 0.070(3) 0.072(4) -0.034(3) 0.025(3) 0.000(2)
N4 0.047(3) 0.056(3) 0.051(3) -0.005(2) 0.008(2) 0.012(2)
C7 0.040(3) 0.033(3) 0.038(3) -0.002(2) 0.018(2) 0.000(2)
N14 0.057(3) 0.075(3) 0.050(3) 0.009(2) 0.034(2) 0.009(2)
N16 0.049(2) 0.039(2) 0.040(2) 0.0009(19) 0.019(2) -0.0002(19)
N21 0.047(2) 0.043(3) 0.051(3) -0.004(2) 0.023(2) -0.0101(19)
N9 0.041(2) 0.044(2) 0.047(2) -0.003(2) 0.022(2) 0.008(2)
N25 0.053(3) 0.073(3) 0.034(2) 0.003(2) 0.020(2) 0.028(2)
C47 0.081(4) 0.066(4) 0.069(4) 0.031(3) 0.052(4) 0.043(3)
C34 0.042(3) 0.046(3) 0.062(3) 0.000(3) 0.021(3) -0.008(2)
C11 0.043(3) 0.086(4) 0.045(3) -0.015(3) 0.024(3) -0.020(3)
C4 0.040(3) 0.036(3) 0.039(3) -0.007(2) 0.017(2) -0.004(2)
N10 0.053(3) 0.064(3) 0.061(3) -0.002(2) 0.019(2) -0.017(2)
N27 0.069(3) 0.053(3) 0.078(3) 0.004(2) 0.047(3) -0.006(2)
C54 0.062(4) 0.071(5) 0.123(6) -0.042(4) 0.051(4) -0.023(3)
C15 0.061(4) 0.072(4) 0.075(4) 0.014(3) 0.044(3) 0.003(3)
C27 0.054(4) 0.077(4) 0.058(4) -0.024(3) 0.010(3) 0.004(3)
N13 0.046(3) 0.074(3) 0.047(3) -0.007(2) 0.014(2) 0.012(2)
N22 0.057(3) 0.081(4) 0.060(3) -0.027(3) 0.037(3) -0.008(3)
N7 0.044(3) 0.061(3) 0.049(3) -0.003(2) 0.008(2) -0.007(2)
C2 0.036(3) 0.038(3) 0.039(3) 0.001(2) 0.020(2) 0.005(2)
C19 0.062(3) 0.066(4) 0.041(3) -0.004(3) 0.025(3) 0.000(3)
C44 0.053(3) 0.071(4) 0.072(4) -0.036(3) 0.030(3) -0.024(3)
N11 0.073(4) 0.200(8) 0.051(3) -0.039(4) 0.038(3) -0.057(4)
N19 0.057(3) 0.058(3) 0.045(3) 0.011(2) 0.018(2) -0.013(2)
C56 0.081(5) 0.087(5) 0.084(5) 0.027(4) 0.051(4) 0.010(4)
C51 0.061(4) 0.114(6) 0.039(4) -0.006(3) 0.018(3) 0.042(4)
C10 0.048(3) 0.044(3) 0.044(3) -0.005(2) 0.023(3) -0.004(2)
C32 0.045(3) 0.044(3) 0.069(4) -0.018(3) 0.024(3) -0.004(2)
C13 0.070(4) 0.094(5) 0.039(3) 0.003(3) 0.022(3) 0.026(4)
C30 0.054(4) 0.113(6) 0.038(3) 0.006(3) 0.023(3) -0.023(3)
C52 0.044(3) 0.117(6) 0.052(4) -0.039(4) 0.012(3) 0.011(4)
C57 0.082(5) 0.102(5) 0.044(3) 0.018(3) 0.027(3) 0.014(4)
C31 0.059(4) 0.093(5) 0.051(3) -0.012(3) 0.033(3) -0.007(3)
C23 0.064(4) 0.051(3) 0.057(3) 0.008(3) 0.032(3) 0.003(3)
N8 0.068(3) 0.070(3) 0.066(3) 0.006(3) 0.044(3) 0.008(3)
C16 0.061(4) 0.053(4) 0.086(4) -0.003(3) 0.041(3) -0.014(3)
C45 0.064(4) 0.047(3) 0.087(4) 0.010(3) 0.054(4) 0.015(3)
C41 0.080(5) 0.100(6) 0.113(6) -0.057(5) 0.058(5) -0.003(4)
C43 0.050(3) 0.073(4) 0.050(3) -0.016(3) 0.012(3) 0.001(3)
C17 0.060(3) 0.062(4) 0.054(4) -0.019(3) 0.029(3) -0.019(3)
C8 0.052(3) 0.043(3) 0.048(3) -0.001(2) 0.024(3) -0.002(2)
C26 0.055(4) 0.060(4) 0.087(5) -0.022(4) 0.021(3) -0.012(3)
C39 0.063(4) 0.096(5) 0.058(4) -0.026(4) 0.042(3) -0.030(4)
C18 0.180(9) 0.151(9) 0.097(6) -0.074(6) 0.081(6) -0.109(8)
C14 0.076(4) 0.094(5) 0.053(4) 0.015(3) 0.039(3) 0.027(4)
C24 0.065(4) 0.037(3) 0.087(4) 0.002(3) 0.043(3) -0.007(3)
N12 0.128(8) 0.096(8) 0.363(15) 0.000 0.147(9) 0.000
C29 0.081(5) 0.074(5) 0.066(4) 0.022(3) 0.014(4) -0.007(4)
C35 0.054(4) 0.048(4) 0.105(5) 0.012(3) 0.025(4) 0.002(3)
C42 0.064(4) 0.072(5) 0.121(7) -0.040(5) 0.023(4) 0.015(4)
C25 0.126(6) 0.056(4) 0.142(7) -0.002(4) 0.083(6) -0.030(4)
C22 0.112(6) 0.091(5) 0.081(5) 0.020(4) 0.057(5) -0.017(5)
C33 0.107(6) 0.075(5) 0.122(6) -0.030(4) 0.063(5) 0.012(4)
C20 0.097(5) 0.112(6) 0.045(4) -0.009(4) 0.031(4) -0.024(4)
C53 0.075(5) 0.227(12) 0.098(6) -0.102(7) 0.005(5) -0.012(6)
C28 0.084(5) 0.047(4) 0.082(5) 0.009(3) -0.003(4) 0.011(3)
C3 0.039(3) 0.033(3) 0.053(3) -0.001(2) 0.025(2) 0.003(2)
N3 0.064(3) 0.060(3) 0.087(4) 0.002(3) 0.049(3) -0.003(2)
C46 0.107(6) 0.062(4) 0.142(7) 0.016(4) 0.086(5) 0.001(4)
C55 0.074(4) 0.059(4) 0.135(7) -0.015(4) 0.072(5) -0.017(3)
C36 0.075(5) 0.095(6) 0.092(5) 0.032(5) 0.037(4) -0.020(4)
C37 0.080(5) 0.100(6) 0.068(4) 0.007(4) 0.041(4) -0.025(4)
C40 0.148(8) 0.164(8) 0.097(6) -0.054(6) 0.099(6) -0.073(7)
C48 0.150(8) 0.107(6) 0.079(6) 0.046(5) 0.072(6) 0.060(6)
C21 0.132(7) 0.141(8) 0.055(4) 0.015(5) 0.048(5) -0.021(6)
C49 0.153(10) 0.155(10) 0.073(6) 0.050(7) 0.060(7) 0.074(8)
C50 0.101(6) 0.172(10) 0.039(4) 0.000(5) 0.017(4) 0.064(7)
N6 0.051(3) 0.056(3) 0.050(3) 0.005(2) 0.019(2) -0.014(2)
O1 0.058(2) 0.081(3) 0.047(2) -0.013(2) 0.0255(19) -0.017(2)
O2 0.115(4) 0.076(3) 0.150(5) -0.031(3) 0.084(4) -0.002(3)
O3 0.108(4) 0.123(5) 0.107(4) 0.020(4) 0.046(3) 0.021(4)
O4 0.175(6) 0.107(4) 0.085(3) 0.037(3) 0.065(4) 0.072(4)
O5 0.135(6) 0.183(8) 0.192(8) -0.055(6) 0.034(5) 0.046(5)
O6 0.086(6) 0.103(7) 0.093(7) -0.010(6) 0.049(6) -0.002(6)
O7 0.115(8) 0.224(14) 0.066(6) 0.053(8) 0.055(6) 0.060(9)
O8 0.182(13) 0.115(10) 0.132(10) 0.001(8) 0.095(10) 0.027(9)
O9 0.127(11) 0.104(10) 0.38(3) -0.033(13) 0.153(15) 0.010(8)

loop_
_atom_type_symbol
_atom_type_description
_atom_type_scat_dispersion_real
_atom_type_scat_dispersion_imag
_atom_type_scat_source
C C 0.0033 0.0016 'International Tables Vol C Tables 4.2.6.8 and 6.1.1.4'
H H 0.0000 0.0000 'International Tables Vol C Tables 4.2.6.8 and 6.1.1.4'
N N 0.0061 0.0033 'International Tables Vol C Tables 4.2.6.8 and 6.1.1.4'
O O 0.0106 0.0060 'International Tables Vol C Tables 4.2.6.8 and 6.1.1.4'
Mn Mn 0.3368 0.7283 'International Tables Vol C Tables 4.2.6.8 and 6.1.1.4'
Mo Mo -1.6832 0.6857 'International Tables Vol C Tables 4.2.6.8 and 6.1.1.4'

loop_
_geom_angle_atom_site_label_1
_geom_angle_atom_site_label_2
_geom_angle_atom_site_label_3
_geom_angle
_geom_angle_site_symmetry_1
_geom_angle_site_symmetry_3
C1 Mo1 C4 142.95(16) . .
C1 Mo1 C3 73.04(16) . .
C4 Mo1 C3 84.17(18) . .
C1 Mo1 C6 138.66(17) . .
C4 Mo1 C6 72.53(17) . .
C3 Mo1 C6 146.53(18) . .
C1 Mo1 C5 121.67(16) . .
C4 Mo1 C5 76.57(16) . .
C3 Mo1 C5 73.02(17) . .
C6 Mo1 C5 78.33(18) . .
C1 Mo1 C2 75.90(16) . .
C4 Mo1 C2 71.47(16) . .
C3 Mo1 C2 79.67(17) . .
C6 Mo1 C2 113.63(17) . .
C5 Mo1 C2 139.60(16) . .
C1 Mo1 C7 73.26(16) . .
C4 Mo1 C7 142.98(17) . .
C3 Mo1 C7 108.21(17) . .
C6 Mo1 C7 79.60(17) . .
C5 Mo1 C7 74.28(16) . .
C2 Mo1 C7 143.92(16) . .
C1 Mo1 C8 77.17(17) . .
C4 Mo1 C8 109.74(18) . .
C3 Mo1 C8 144.46(18) . .
C6 Mo1 C8 68.00(19) . .
C5 Mo1 C8 141.02(18) . .
C2 Mo1 C8 74.60(17) . .
C7 Mo1 C8 80.67(18) . .
C12 Mo2 C11 91.37(16) . 2_556
C12 Mo2 C11 91.37(16) . .
C11 Mo2 C11 177.3(3) 2_556 .
C12 Mo2 C10 72.29(13) . .
C11 Mo2 C10 95.2(2) 2_556 .
C11 Mo2 C10 85.62(18) . .
C12 Mo2 C10 72.30(13) . 2_556
C11 Mo2 C10 85.62(18) 2_556 2_556
C11 Mo2 C10 95.21(19) . 2_556
C10 Mo2 C10 144.6(3) . 2_556
C12 Mo2 C9 144.15(11) . 2_556
C11 Mo2 C9 94.2(2) 2_556 2_556
C11 Mo2 C9 83.60(18) . 2_556
C10 Mo2 C9 141.97(17) . 2_556
C10 Mo2 C9 72.86(18) 2_556 2_556
C12 Mo2 C9 144.15(12) . .
C11 Mo2 C9 83.60(18) 2_556 .
C11 Mo2 C9 94.2(2) . .
C10 Mo2 C9 72.86(17) . .
C10 Mo2 C9 141.97(18) 2_556 .
C9 Mo2 C9 71.7(2) 2_556 .
N25 Mn3 N9 97.71(15) . .
N25 Mn3 N26 70.1(2) . .
N9 Mn3 N26 94.95(15) . .
N25 Mn3 N24 69.62(17) . .
N9 Mn3 N24 90.08(15) . .
N26 Mn3 N24 139.70(19) . .
N25 Mn3 N5 90.64(15) . .
N9 Mn3 N5 171.65(15) . .
N26 Mn3 N5 87.69(15) . .
N24 Mn3 N5 93.03(15) . .
N25 Mn3 N23 141.46(18) . .
N9 Mn3 N23 90.07(15) . .
N26 Mn3 N23 147.00(19) . .
N24 Mn3 N23 72.69(16) . .
N5 Mn3 N23 83.47(14) . .
N25 Mn3 N27 142.68(18) . .
N9 Mn3 N27 81.67(16) . .
N26 Mn3 N27 72.80(19) . .
N24 Mn3 N27 147.32(17) . .
N5 Mn3 N27 91.58(16) . .
N23 Mn3 N27 75.73(17) . .
N16 Mn1 N17 69.17(15) . .
N16 Mn1 N14 142.62(16) . .
N17 Mn1 N14 147.03(17) . .
N16 Mn1 N15 69.18(15) . .
N17 Mn1 N15 138.32(16) . .
N14 Mn1 N15 73.90(16) . .
N16 Mn1 N1 90.68(14) . .
N17 Mn1 N1 90.36(15) . .
N14 Mn1 N1 82.55(15) . .
N15 Mn1 N1 88.46(15) . .
N16 Mn1 N6 100.52(15) . 4_546
N17 Mn1 N6 99.10(16) . 4_546
N14 Mn1 N6 84.94(16) . 4_546
N15 Mn1 N6 90.01(15) . 4_546
N1 Mn1 N6 167.33(16) . 4_546
N16 Mn1 N13 141.77(17) . .
N17 Mn1 N13 72.88(17) . .
N14 Mn1 N13 75.55(17) . .
N15 Mn1 N13 148.75(17) . .
N1 Mn1 N13 94.03(15) . .
N6 Mn1 N13 80.85(15) 4_546 .
N21 Mn2 N2 97.46(15) . .
N21 Mn2 N22 69.28(18) . .
N2 Mn2 N22 93.05(16) . .
N21 Mn2 N20 69.31(15) . .
N2 Mn2 N20 94.44(14) . .
N22 Mn2 N20 138.53(18) . .
N21 Mn2 N18 143.19(18) . .
N2 Mn2 N18 83.10(15) . .
N22 Mn2 N18 73.9(2) . .
N20 Mn2 N18 147.50(18) . .
N21 Mn2 N19 140.48(16) . .
N2 Mn2 N19 94.55(15) . .
N22 Mn2 N19 147.37(19) . .
N20 Mn2 N19 72.33(16) . .
N18 Mn2 N19 75.57(19) . .
N21 Mn2 O1 85.50(15) . .
N2 Mn2 O1 174.34(15) . .
N22 Mn2 O1 83.46(15) . .
N20 Mn2 O1 91.12(14) . .
N18 Mn2 O1 91.64(16) . .
N19 Mn2 O1 86.10(14) . .
N12 C12 Mo2 180.000(5) . .
N21 C38 C37 121.5(6) . .
N21 C38 C39 114.7(5) . .
C37 C38 C39 123.8(6) . .
C5 N5 Mn3 148.8(4) . .
C32 N20 C31 123.0(5) . .
C32 N20 Mn2 119.3(3) . .
C31 N20 Mn2 117.3(4) . .
N5 C5 Mo1 175.3(4) . .
C43 N23 C57 115.9(5) . .
C43 N23 Mn3 109.1(3) . .
C57 N23 Mn3 108.9(3) . .
C45 N24 C44 124.0(5) . .
C45 N24 Mn3 120.8(4) . .
C44 N24 Mn3 114.4(3) . .
N1 C1 Mo1 176.6(4) . .
C2 N2 Mn2 151.7(4) . .
C1 N1 Mn1 148.1(3) . .
N6 C6 Mo1 177.0(5) . .
C42 N18 C28 117.4(5) . .
C42 N18 Mn2 108.7(4) . .
C28 N18 Mn2 108.1(4) . .
C17 N15 C16 123.0(5) . .
C17 N15 Mn1 120.6(4) . .
C16 N15 Mn1 114.4(3) . .
N9 C9 Mo2 177.8(4) . .
C24 N17 C26 122.7(5) . .
C24 N17 Mn1 120.6(4) . .
C26 N17 Mn1 115.8(4) . .
C52 N26 C54 123.3(6) . .
C52 N26 Mn3 119.9(5) . .
C54 N26 Mn3 116.8(4) . .
N7 C7 Mo1 177.8(4) . .
C15 N14 C14 115.4(4) . .
C15 N14 Mn1 109.0(3) . .
C14 N14 Mn1 108.6(4) . .
C23 N16 C19 120.4(4) . .
C23 N16 Mn1 120.3(3) . .
C19 N16 Mn1 119.3(3) . .
C34 N21 C38 120.7(5) . .
C34 N21 Mn2 120.2(3) . .
C38 N21 Mn2 118.8(4) . .
C9 N9 Mn3 144.5(4) . .
C51 N25 C47 122.2(5) . .
C51 N25 Mn3 118.6(5) . .
C47 N25 Mn3 119.1(4) . .
N25 C47 C48 120.6(7) . .
N25 C47 C45 114.6(5) . .
C48 C47 C45 124.7(7) . .
N21 C34 C35 120.7(6) . .
N21 C34 C32 114.7(5) . .
C35 C34 C32 124.6(6) . .
N11 C11 Mo2 176.9(6) . .
N4 C4 Mo1 179.0(4) . .
C55 N27 C56 115.3(5) . .
C55 N27 Mn3 108.1(4) . .
C56 N27 Mn3 107.9(4) . .
N26 C54 C55 108.3(5) . .
N14 C15 C16 108.8(4) . .
N13 C27 C26 109.7(5) . .
C13 N13 C27 116.6(5) . .
C13 N13 Mn1 108.9(4) . .
C27 N13 Mn1 108.5(3) . .
C39 N22 C41 123.3(6) . .
C39 N22 Mn2 121.0(4) . .
C41 N22 Mn2 114.7(5) . .
N2 C2 Mo1 175.3(4) . .
N16 C19 C20 121.5(6) . .
N16 C19 C17 114.3(4) . .
C20 C19 C17 124.2(5) . .
N24 C44 C43 110.2(4) . .
C29 N19 C30 115.8(5) . .
C29 N19 Mn2 109.0(4) . .
C30 N19 Mn2 105.7(3) . .
N27 C56 C57 110.4(5) . .
N25 C51 C50 117.6(8) . .
N25 C51 C52 115.3(5) . .
C50 C51 C52 127.1(7) . .
N10 C10 Mo2 178.7(5) . .
N20 C32 C34 115.9(5) . .
N20 C32 C33 124.9(6) . .
C34 C32 C33 119.2(6) . .
N13 C13 C14 109.3(5) . .
N19 C30 C31 110.7(4) . .
N26 C52 C51 116.0(5) . .
N26 C52 C53 124.2(9) . .
C51 C52 C53 119.7(8) . .
N23 C57 C56 109.7(5) . .
N20 C31 C30 107.9(5) . .
N16 C23 C22 121.2(6) . .
N16 C23 C24 113.3(5) . .
C22 C23 C24 125.4(6) . .
N15 C16 C15 109.0(4) . .
N24 C45 C47 115.4(5) . .
N24 C45 C46 125.3(6) . .
C47 C45 C46 119.3(6) . .
N22 C41 C42 109.5(5) . .
N23 C43 C44 108.5(4) . .
N15 C17 C18 125.7(6) . .
N15 C17 C19 115.3(5) . .
C18 C17 C19 119.0(5) . .
N8 C8 Mo1 177.2(5) . .
N17 C26 C27 109.3(5) . .
N22 C39 C38 115.1(5) . .
N22 C39 C40 125.0(7) . .
C38 C39 C40 119.9(7) . .
N14 C14 C13 107.7(5) . .
N17 C24 C25 125.2(6) . .
N17 C24 C23 115.6(5) . .
C25 C24 C23 119.2(6) . .
N19 C29 C28 110.3(6) . .
C36 C35 C34 116.2(6) . .
N18 C42 C41 109.9(5) . .
C21 C22 C23 118.7(6) . .
C21 C20 C19 118.3(6) . .
C29 C28 N18 110.0(5) . .
N3 C3 Mo1 177.0(4) . .
N27 C55 C54 111.2(5) . .
C37 C36 C35 122.3(7) . .
C36 C37 C38 118.5(7) . .
C49 C48 C47 119.2(9) . .
C20 C21 C22 119.9(6) . .
C48 C49 C50 122.0(8) . .
C49 C50 C51 118.3(8) . .
C6 N6 Mn1 148.6(4) . 4_556

loop_
_geom_bond_atom_site_label_1
_geom_bond_atom_site_label_2
_geom_bond_distance
_geom_bond_site_symmetry_2
Mo1 C1 2.189(5) .
Mo1 C4 2.190(5) .
Mo1 C3 2.191(5) .
Mo1 C6 2.191(5) .
Mo1 C5 2.191(5) .
Mo1 C2 2.196(5) .
Mo1 C7 2.199(5) .
Mo1 C8 2.203(6) .
Mo2 C12 2.073(10) .
Mo2 C11 2.164(6) 2_556
Mo2 C11 2.164(6) .
Mo2 C10 2.188(5) .
Mo2 C10 2.188(5) 2_556
Mo2 C9 2.194(5) 2_556
Mo2 C9 2.194(5) .
Mn3 N25 2.273(4) .
Mn3 N9 2.303(4) .
Mn3 N26 2.318(5) .
Mn3 N24 2.327(4) .
Mn3 N5 2.336(4) .
Mn3 N23 2.338(4) .
Mn3 N27 2.344(5) .
Mn1 N16 2.297(4) .
Mn1 N17 2.312(4) .
Mn1 N14 2.315(4) .
Mn1 N15 2.322(4) .
Mn1 N1 2.324(4) .
Mn1 N6 2.328(4) 4_546
Mn1 N13 2.337(4) .
Mn2 N21 2.278(4) .
Mn2 N2 2.288(4) .
Mn2 N22 2.311(5) .
Mn2 N20 2.320(4) .
Mn2 N18 2.336(5) .
Mn2 N19 2.344(4) .
Mn2 O1 2.376(4) .
C12 N12 1.201(14) .
C38 N21 1.370(7) .
C38 C37 1.390(9) .
C38 C39 1.489(9) .
N5 C5 1.166(6) .
N20 C32 1.297(7) .
N20 C31 1.462(7) .
N23 C43 1.465(7) .
N23 C57 1.473(8) .
N24 C45 1.263(7) .
N24 C44 1.486(7) .
C1 N1 1.160(6) .
N2 C2 1.170(6) .
C6 N6 1.189(6) .
N18 C42 1.470(9) .
N18 C28 1.502(9) .
N15 C17 1.267(7) .
N15 C16 1.494(7) .
C9 N9 1.164(6) .
N17 C24 1.268(7) .
N17 C26 1.479(7) .
N26 C52 1.282(8) .
N26 C54 1.481(8) .
N4 C4 1.165(6) .
C7 N7 1.157(6) .
N14 C15 1.486(7) .
N14 C14 1.493(7) .
N16 C23 1.334(7) .
N16 C19 1.350(7) .
N21 C34 1.331(7) .
N25 C51 1.365(8) .
N25 C47 1.369(8) .
C47 C48 1.396(9) .
C47 C45 1.507(9) .
C34 C35 1.439(8) .
C34 C32 1.491(8) .
C11 N11 1.173(7) .
N10 C10 1.164(6) .
N27 C55 1.477(8) .
N27 C56 1.479(8) .
C54 C55 1.519(9) .
C15 C16 1.535(8) .
C27 N13 1.471(8) .
C27 C26 1.514(9) .
N13 C13 1.471(8) .
N22 C39 1.268(8) .
N22 C41 1.477(8) .
C19 C20 1.416(8) .
C19 C17 1.518(8) .
C44 C43 1.506(8) .
N19 C29 1.440(8) .
N19 C30 1.489(8) .
C56 C57 1.500(9) .
C51 C50 1.460(11) .
C51 C52 1.487(10) .
C32 C33 1.526(8) .
C13 C14 1.513(9) .
C30 C31 1.520(9) .
C52 C53 1.545(9) .
C23 C22 1.413(8) .
C23 C24 1.534(8) .
N8 C8 1.174(6) .
C45 C46 1.542(8) .
C41 C42 1.529(11) .
C17 C18 1.511(8) .
C39 C40 1.534(8) .
C24 C25 1.526(8) .
C29 C28 1.498(10) .
C35 C36 1.418(10) .
C22 C21 1.397(10) .
C20 C21 1.382(10) .
C3 N3 1.159(6) .
C36 C37 1.344(10) .
C48 C49 1.353(13) .
C49 C50 1.396(14) .
N6 Mn1 2.328(4) 4_556
